data_4319885
loop_
_publ_author_name
'Md. Alamgir Hossain'
'Jos\'e M. Llinares'
'Douglas Powell'
'Kristin Bowman-James'

_publ_contact_author
; 
   Prof. Kristin Bowman-James
   Department of Chemistry 
   University of Kansas 
   2010 Malott Hall 
   1251 Wescoe Hall Drive
   Lawrence, KS  66045-7582  USA 
;
_publ_contact_author_email @ukans.edu
_publ_contact_author_fax 1(785)8645396
_publ_contact_author_phone 1(785)8643669
_publ_section_title
;
 Multiple Hydrogen Bond Stabilization of a Sandwich Complex of Sulfate
 between Two Macrocyclic Tetraamides
;
_journal_name_full 'Inorganic Chemistry'
_journal_page_first 2936
_journal_page_last 2937
_journal_paper_doi 10.1021/ic015508x
_journal_volume 40
_journal_year 2001
_chemical_formula_moiety '2(C16 H36 N)+ 2(C26 H34 N6 O4).(S O4)2- 2(H2 O) 0.5(C4 H10 O)'
_chemical_formula_sum 'C86 H149 N14 O14.5 S'
_chemical_formula_weight 1643.25
_chemical_name_systematic
; 
 ? 
;
_space_group_IT_number 4
_symmetry_cell_setting monoclinic
_symmetry_space_group_name_Hall 'P 2yb'
_symmetry_space_group_name_H-M 'P 1 21 1'
_atom_sites_solution_hydrogens geom
_atom_sites_solution_primary direct
_atom_sites_solution_secondary difmap
_audit_creation_method SHELXL-97
_cell_angle_alpha 90.00
_cell_angle_beta 90.214(6)
_cell_angle_gamma 90.00
_cell_formula_units_Z 2
_cell_length_a 16.299(4)
_cell_length_b 18.902(4)
_cell_length_c 16.313(4)
_cell_measurement_reflns_used 1493
_cell_measurement_temperature 203(2)
_cell_measurement_theta_max 25.22
_cell_measurement_theta_min 2.48
_cell_volume 5026(2)
_computing_structure_refinement 'SHELXL-97 (Sheldrick, 1997)'
_computing_structure_solution 'SHELXS-97 (Sheldrick, 1990)'
_diffrn_ambient_temperature 203(2)
_diffrn_measured_fraction_theta_full 0.999
_diffrn_measured_fraction_theta_max 0.999
_diffrn_measurement_device_type 'Bruker SMART/P4 diffractometer'
_diffrn_measurement_method '\f scan frames'
_diffrn_radiation_monochromator graphite
_diffrn_radiation_source 'sealed tube'
_diffrn_radiation_type MoK\a
_diffrn_radiation_wavelength 0.71073
_diffrn_reflns_av_R_equivalents 0.0966
_diffrn_reflns_av_sigmaI/netI 0.3358
_diffrn_reflns_limit_h_max 19
_diffrn_reflns_limit_h_min -19
_diffrn_reflns_limit_k_max 20
_diffrn_reflns_limit_k_min -22
_diffrn_reflns_limit_l_max 19
_diffrn_reflns_limit_l_min -17
_diffrn_reflns_number 28931
_diffrn_reflns_theta_full 25.00
_diffrn_reflns_theta_max 25.00
_diffrn_reflns_theta_min 1.25
_diffrn_standards_decay_% 0.55
_diffrn_standards_number 25
_exptl_absorpt_coefficient_mu 0.094
_exptl_absorpt_correction_T_max 0.9815
_exptl_absorpt_correction_T_min 0.9724
_exptl_absorpt_correction_type empirical
_exptl_crystal_colour colorless
_exptl_crystal_density_diffrn 1.086
_exptl_crystal_density_method 'not measured'
_exptl_crystal_description prism
_exptl_crystal_F_000 1790
_exptl_crystal_size_max 0.30
_exptl_crystal_size_mid 0.24
_exptl_crystal_size_min 0.20
_refine_diff_density_max 0.282
_refine_diff_density_min -0.194
_refine_diff_density_rms 0.048
_refine_ls_abs_structure_details 'Flack H D (1983), Acta Cryst. A39, 876-881'
_refine_ls_abs_structure_Flack 0.18(15)
_refine_ls_extinction_coef 0.00151(16)
_refine_ls_extinction_expression Fc^*^=kFc[1+0.001xFc^2^\l^3^/sin(2\q)]^-1/4^
_refine_ls_extinction_method SHELXL
_refine_ls_goodness_of_fit_ref 0.708
_refine_ls_hydrogen_treatment mixed
_refine_ls_matrix_type full
_refine_ls_number_parameters 1064
_refine_ls_number_reflns 16001
_refine_ls_number_restraints 45
_refine_ls_restrained_S_all 0.709
_refine_ls_R_factor_all 0.2349
_refine_ls_R_factor_gt 0.0648
_refine_ls_shift/su_max 0.002
_refine_ls_shift/su_mean 0.000
_refine_ls_structure_factor_coef Fsqd
_refine_ls_weighting_details 'calc w=1/[\s^2^(Fo^2^)+(0.0560P)^2^+0.0000P] where P=(Fo^2^+2Fc^2^)/3'
_refine_ls_weighting_scheme calc
_refine_ls_wR_factor_gt 0.1337
_refine_ls_wR_factor_ref 0.1697
_reflns_number_gt 4278
_reflns_number_total 16001
_reflns_threshold_expression >2sigma(I)
_cod_data_source_file ic015508x_s2.cif
_cod_data_source_block bj400
_cod_original_formula_sum 'C86 H149 N14 O14.50 S'
_cod_database_code 4319885

loop_
_symmetry_equiv_pos_as_xyz
'x, y, z'
'-x, y+1/2, -z'

loop_
_atom_site_label
_atom_site_type_symbol
_atom_site_fract_x
_atom_site_fract_y
_atom_site_fract_z
_atom_site_U_iso_or_equiv
_atom_site_adp_type
_atom_site_occupancy
_atom_site_symmetry_multiplicity
_atom_site_calc_flag
_atom_site_refinement_flags
_atom_site_disorder_assembly
_atom_site_disorder_group
N1A N 0.5968(4) 0.1007(5) 0.0300(5) 0.074(2) Uani 1 1 d . . .
C2A C 0.5503(6) 0.0400(5) -0.0013(6) 0.111(4) Uani 1 1 d . . .
H2AA H 0.5629 0.0355 -0.0591 0.167 Uiso 1 1 d R . .
H2AB H 0.4920 0.0483 0.0053 0.167 Uiso 1 1 d R . .
H2AC H 0.5655 -0.0032 0.0270 0.167 Uiso 1 1 d R . .
C3A C 0.5708(5) 0.1186(5) 0.1137(6) 0.074(3) Uani 1 1 d . . .
H3AA H 0.5114 0.1265 0.1146 0.089 Uiso 1 1 calc R . .
H3AB H 0.5979 0.1623 0.1315 0.089 Uiso 1 1 calc R . .
C4A C 0.5940(6) 0.0555(5) 0.1753(7) 0.098(4) Uani 1 1 d . . .
H4AA H 0.5563 0.0158 0.1670 0.117 Uiso 1 1 calc R . .
H4AB H 0.6498 0.0389 0.1640 0.117 Uiso 1 1 calc R . .
N5A N 0.5891(5) 0.0793(5) 0.2577(5) 0.085(3) Uani 1 1 d . . .
H5A H 0.6242 0.1107 0.2749 0.102 Uiso 1 1 calc R . .
C6A C 0.5335(7) 0.0554(6) 0.3091(8) 0.088(4) Uani 1 1 d . . .
O7A O 0.4768(4) 0.0129(4) 0.2912(4) 0.091(2) Uani 1 1 d . . .
C8A C 0.5434(6) 0.0830(4) 0.3985(6) 0.053(2) Uani 1 1 d . . .
C9A C 0.6190(5) 0.1030(4) 0.4250(6) 0.062(3) Uani 1 1 d . . .
H9A H 0.6657 0.0951 0.3927 0.074 Uiso 1 1 calc R . .
C10A C 0.4738(6) 0.0879(5) 0.4463(8) 0.083(4) Uani 1 1 d . . .
H10A H 0.4225 0.0715 0.4278 0.099 Uiso 1 1 calc R . .
C11A C 0.4841(7) 0.1190(6) 0.5242(7) 0.082(3) Uani 1 1 d . . .
H11A H 0.4384 0.1227 0.5589 0.099 Uiso 1 1 calc R . .
C12A C 0.5583(7) 0.1439(5) 0.5513(6) 0.077(3) Uani 1 1 d . . .
H12A H 0.5633 0.1659 0.6027 0.092 Uiso 1 1 calc R . .
C13A C 0.6253(6) 0.1357(5) 0.5014(6) 0.059(3) Uani 1 1 d . . .
C14A C 0.7048(6) 0.1608(5) 0.5331(7) 0.065(3) Uani 1 1 d . . .
O15A O 0.7203(4) 0.1615(3) 0.6082(4) 0.075(2) Uani 1 1 d . . .
N16A N 0.7550(4) 0.1834(4) 0.4762(4) 0.063(2) Uani 1 1 d . . .
H16A H 0.7391 0.1817 0.4252 0.076 Uiso 1 1 calc R . .
C17A C 0.8375(6) 0.2116(5) 0.4954(5) 0.069(3) Uani 1 1 d . . .
H17A H 0.8340 0.2407 0.5450 0.082 Uiso 1 1 calc R . .
H17B H 0.8549 0.2424 0.4504 0.082 Uiso 1 1 calc R . .
C18A C 0.9020(6) 0.1559(6) 0.5085(6) 0.078(3) Uani 1 1 d . . .
H18A H 0.9560 0.1787 0.5083 0.094 Uiso 1 1 calc R . .
H18B H 0.8941 0.1347 0.5627 0.094 Uiso 1 1 calc R . .
N19A N 0.9015(4) 0.1009(5) 0.4484(5) 0.074(3) Uani 1 1 d . . .
C20A C 0.9624(5) 0.0431(5) 0.4689(6) 0.099(4) Uani 1 1 d . . .
H20A H 0.9520 0.0295 0.5252 0.149 Uiso 1 1 d R . .
H20B H 1.0181 0.0606 0.4641 0.149 Uiso 1 1 d R . .
H20C H 0.9553 0.0023 0.4335 0.149 Uiso 1 1 d R . .
C21A C 0.9226(5) 0.1276(5) 0.3665(6) 0.068(3) Uani 1 1 d . . .
H21A H 0.9814 0.1382 0.3645 0.082 Uiso 1 1 calc R . .
H21B H 0.8925 0.1716 0.3559 0.082 Uiso 1 1 calc R . .
C22A C 0.9014(6) 0.0738(6) 0.3004(6) 0.093(4) Uani 1 1 d . . .
H22A H 0.9399 0.0341 0.3045 0.111 Uiso 1 1 calc R . .
H22B H 0.8462 0.0553 0.3108 0.111 Uiso 1 1 calc R . .
N23A N 0.9041(4) 0.1025(4) 0.2151(5) 0.065(2) Uani 1 1 d . . .
H23A H 0.8650 0.1310 0.2000 0.078 Uiso 1 1 calc R . .
C24A C 0.9621(6) 0.0875(5) 0.1605(7) 0.066(3) Uani 1 1 d . . .
O25A O 1.0209(4) 0.0490(4) 0.1797(4) 0.084(2) Uani 1 1 d . . .
C26A C 0.9498(6) 0.1185(5) 0.0777(5) 0.055(3) Uani 1 1 d . . .
C27A C 0.8749(5) 0.1352(5) 0.0468(6) 0.059(3) Uani 1 1 d . . .
H27A H 0.8286 0.1242 0.0784 0.071 Uiso 1 1 calc R . .
C28A C 1.0166(6) 0.1365(5) 0.0321(7) 0.074(3) Uani 1 1 d . . .
H28A H 1.0701 0.1278 0.0515 0.089 Uiso 1 1 calc R . .
C29A C 1.0036(8) 0.1675(5) -0.0428(6) 0.083(3) Uani 1 1 d . . .
H29A H 1.0498 0.1772 -0.0752 0.099 Uiso 1 1 calc R . .
C30A C 0.9301(7) 0.1848(5) -0.0730(6) 0.072(3) Uani 1 1 d . . .
H30A H 0.9246 0.2082 -0.1236 0.086 Uiso 1 1 calc R . .
C31A C 0.8625(6) 0.1669(5) -0.0269(6) 0.055(3) Uani 1 1 d . . .
C32A C 0.7808(7) 0.1853(5) -0.0539(6) 0.067(3) Uani 1 1 d . . .
O33A O 0.7584(4) 0.1869(3) -0.1262(4) 0.085(2) Uani 1 1 d . . .
N34A N 0.7280(4) 0.2036(4) 0.0028(5) 0.063(2) Uani 1 1 d . . .
H34A H 0.7474 0.2061 0.0525 0.075 Uiso 1 1 calc R . .
C35A C 0.6397(6) 0.2204(5) -0.0065(6) 0.080(3) Uani 1 1 d . . .
H35A H 0.6203 0.2420 0.0445 0.096 Uiso 1 1 calc R . .
H35B H 0.6335 0.2556 -0.0502 0.096 Uiso 1 1 calc R . .
C36A C 0.5882(6) 0.1605(7) -0.0254(6) 0.099(4) Uani 1 1 d . . .
H36A H 0.6007 0.1445 -0.0812 0.119 Uiso 1 1 calc R . .
H36B H 0.5308 0.1760 -0.0250 0.119 Uiso 1 1 calc R . .
N1B N 0.9242(4) 0.4064(4) 0.1036(4) 0.063(2) Uani 1 1 d . . .
C2B C 0.9463(6) 0.4692(5) 0.0558(6) 0.100(4) Uani 1 1 d . . .
H2BA H 0.9118 0.5083 0.0727 0.150 Uiso 1 1 d R . .
H2BB H 0.9383 0.4604 -0.0023 0.150 Uiso 1 1 d R . .
H2BC H 1.0034 0.4810 0.0660 0.150 Uiso 1 1 d R . .
C3B C 0.8439(5) 0.3763(5) 0.0785(5) 0.072(3) Uani 1 1 d . . .
H3BA H 0.8355 0.3302 0.1049 0.087 Uiso 1 1 calc R . .
H3BB H 0.8422 0.3695 0.0190 0.087 Uiso 1 1 calc R . .
C4B C 0.7757(6) 0.4289(5) 0.1054(6) 0.081(3) Uani 1 1 d . . .
H4BA H 0.7861 0.4445 0.1618 0.097 Uiso 1 1 calc R . .
H4BB H 0.7766 0.4707 0.0698 0.097 Uiso 1 1 calc R . .
N5B N 0.6935(4) 0.3943(4) 0.1003(4) 0.064(2) Uani 1 1 d . . .
H5B H 0.6821 0.3633 0.1379 0.077 Uiso 1 1 calc R . .
C6B C 0.6335(8) 0.4067(6) 0.0415(6) 0.085(4) Uani 1 1 d . . .
O7B O 0.6541(4) 0.4467(4) -0.0170(4) 0.099(2) Uani 1 1 d . . .
C8B C 0.5534(6) 0.3739(5) 0.0531(7) 0.058(3) Uani 1 1 d . . .
C9B C 0.5294(6) 0.3534(4) 0.1281(6) 0.053(3) Uani 1 1 d . . .
H9B H 0.5626 0.3619 0.1742 0.064 Uiso 1 1 calc R . .
C10B C 0.5065(6) 0.3621(5) -0.0158(6) 0.066(3) Uani 1 1 d . . .
H10B H 0.5248 0.3755 -0.0682 0.079 Uiso 1 1 calc R . .
C11B C 0.4342(6) 0.3308(5) -0.0052(7) 0.075(3) Uani 1 1 d . . .
H11B H 0.4000 0.3232 -0.0509 0.090 Uiso 1 1 calc R . .
C12B C 0.4091(5) 0.3098(5) 0.0693(6) 0.068(3) Uani 1 1 d . . .
H12B H 0.3578 0.2876 0.0749 0.082 Uiso 1 1 calc R . .
C13B C 0.4561(6) 0.3202(4) 0.1359(6) 0.049(2) Uani 1 1 d . . .
C14B C 0.4306(6) 0.2961(5) 0.2189(6) 0.063(3) Uani 1 1 d . . .
O15B O 0.3574(4) 0.2919(3) 0.2397(3) 0.073(2) Uani 1 1 d . . .
N16B N 0.4934(4) 0.2743(3) 0.2680(4) 0.055(2) Uani 1 1 d . . .
H16B H 0.5431 0.2753 0.2487 0.066 Uiso 1 1 calc R . .
C17B C 0.4813(5) 0.2498(5) 0.3507(5) 0.060(3) Uani 1 1 d . . .
H17C H 0.5316 0.2259 0.3687 0.072 Uiso 1 1 calc R . .
H17D H 0.4374 0.2144 0.3500 0.072 Uiso 1 1 calc R . .
C18B C 0.4604(5) 0.3044(5) 0.4124(6) 0.071(3) Uani 1 1 d . . .
H18C H 0.4612 0.2826 0.4669 0.085 Uiso 1 1 calc R . .
H18D H 0.4045 0.3211 0.4019 0.085 Uiso 1 1 calc R . .
N19B N 0.5172(4) 0.3664(4) 0.4124(4) 0.060(2) Uani 1 1 d . . .
C20B C 0.4837(5) 0.4192(5) 0.4687(6) 0.096(4) Uani 1 1 d . . .
H20D H 0.5124 0.4640 0.4641 0.143 Uiso 1 1 d R . .
H20E H 0.4888 0.4016 0.5244 0.143 Uiso 1 1 d R . .
H20F H 0.4262 0.4260 0.4554 0.143 Uiso 1 1 d R . .
C21B C 0.6001(5) 0.3449(5) 0.4343(5) 0.064(3) Uani 1 1 d . . .
H21C H 0.6184 0.3064 0.3985 0.077 Uiso 1 1 calc R . .
H21D H 0.6018 0.3282 0.4911 0.077 Uiso 1 1 calc R . .
C22B C 0.6563(5) 0.4097(5) 0.4241(6) 0.079(3) Uani 1 1 d . . .
H22C H 0.6424 0.4342 0.3730 0.095 Uiso 1 1 calc R . .
H22D H 0.6472 0.4427 0.4696 0.095 Uiso 1 1 calc R . .
N23B N 0.7439(4) 0.3889(4) 0.4226(4) 0.068(2) Uani 1 1 d . . .
H23B H 0.7602 0.3590 0.3855 0.081 Uiso 1 1 calc R . .
C24B C 0.8002(7) 0.4148(6) 0.4773(6) 0.066(3) Uani 1 1 d . . .
O25B O 0.7811(4) 0.4543(4) 0.5333(4) 0.082(2) Uani 1 1 d . . .
C26B C 0.8869(6) 0.3869(5) 0.4607(6) 0.056(3) Uani 1 1 d . . .
C27B C 0.9135(6) 0.3731(4) 0.3824(5) 0.052(2) Uani 1 1 d . . .
H27B H 0.8806 0.3849 0.3369 0.063 Uiso 1 1 calc R . .
C28B C 0.9382(7) 0.3693(5) 0.5254(6) 0.078(3) Uani 1 1 d . . .
H28B H 0.9222 0.3768 0.5800 0.094 Uiso 1 1 calc R . .
C29B C 1.0140(6) 0.3401(6) 0.5071(9) 0.101(5) Uani 1 1 d . . .
H29B H 1.0499 0.3302 0.5509 0.121 Uiso 1 1 calc R . .
C30B C 1.0387(7) 0.3256(6) 0.4329(6) 0.083(4) Uani 1 1 d . . .
H30B H 1.0900 0.3045 0.4234 0.099 Uiso 1 1 calc R . .
C31B C 0.9888(6) 0.3417(5) 0.3714(6) 0.052(3) Uani 1 1 d . . .
C32B C 1.0194(6) 0.3240(5) 0.2894(6) 0.062(3) Uani 1 1 d . . .
O33B O 1.0922(3) 0.3243(3) 0.2716(4) 0.071(2) Uani 1 1 d . . .
N34B N 0.9611(4) 0.3057(3) 0.2374(4) 0.054(2) Uani 1 1 d . . .
H34B H 0.9106 0.3042 0.2544 0.065 Uiso 1 1 calc R . .
C35B C 0.9786(5) 0.2879(4) 0.1512(6) 0.060(3) Uani 1 1 d . . .
H35C H 0.9336 0.2587 0.1299 0.072 Uiso 1 1 calc R . .
H35D H 1.0287 0.2592 0.1494 0.072 Uiso 1 1 calc R . .
C36B C 0.9896(5) 0.3518(6) 0.0947(5) 0.072(3) Uani 1 1 d . . .
H36C H 1.0429 0.3736 0.1063 0.086 Uiso 1 1 calc R . .
H36D H 0.9902 0.3353 0.0378 0.086 Uiso 1 1 calc R . .
N1C N 0.2422(4) 0.4928(4) 0.2494(4) 0.057(2) Uani 1 1 d . . .
C1C C 0.2324(5) 0.4465(5) 0.1734(5) 0.066(3) Uani 1 1 d . . .
H1CA H 0.2812 0.4165 0.1688 0.079 Uiso 1 1 calc R . .
H1CB H 0.1853 0.4152 0.1819 0.079 Uiso 1 1 calc R . .
C2C C 0.2206(6) 0.4840(5) 0.0938(5) 0.079(3) Uani 1 1 d . . .
H2CA H 0.2646 0.5185 0.0851 0.095 Uiso 1 1 calc R . .
H2CB H 0.1679 0.5090 0.0931 0.095 Uiso 1 1 calc R . .
C3C C 0.2223(8) 0.4253(7) 0.0246(6) 0.160(7) Uani 1 1 d . . .
H3CA H 0.2780 0.4061 0.0202 0.192 Uiso 1 1 calc R . .
H3CB H 0.1855 0.3864 0.0399 0.192 Uiso 1 1 calc R . .
C4C C 0.1993(8) 0.4512(7) -0.0472(8) 0.172(6) Uani 1 1 d . . .
H4CA H 0.1879 0.4103 -0.0814 0.258 Uiso 1 1 d R . .
H4CB H 0.2428 0.4790 -0.0717 0.258 Uiso 1 1 d R . .
H4CC H 0.1502 0.4799 -0.0427 0.258 Uiso 1 1 d R . .
C5C C 0.1697(5) 0.5449(5) 0.2546(5) 0.062(3) Uani 1 1 d . . .
H5CA H 0.1683 0.5733 0.2043 0.074 Uiso 1 1 calc R . .
H5CB H 0.1793 0.5772 0.3006 0.074 Uiso 1 1 calc R . .
C6C C 0.0843(5) 0.5091(5) 0.2659(5) 0.068(3) Uani 1 1 d . . .
H6CA H 0.0761 0.4720 0.2248 0.081 Uiso 1 1 calc R . .
H6CB H 0.0802 0.4879 0.3205 0.081 Uiso 1 1 calc R . .
C7C C 0.0208(5) 0.5672(5) 0.2555(6) 0.089(3) Uani 1 1 d . . .
H7CA H 0.0333 0.6062 0.2931 0.107 Uiso 1 1 calc R . .
H7CB H 0.0228 0.5855 0.1993 0.107 Uiso 1 1 calc R . .
C8C C -0.0617(6) 0.5396(5) 0.2726(6) 0.108(4) Uani 1 1 d . . .
H8CA H -0.1002 0.5779 0.2628 0.161 Uiso 1 1 d R . .
H8CB H -0.0658 0.5243 0.3292 0.161 Uiso 1 1 d R . .
H8CC H -0.0746 0.5003 0.2365 0.161 Uiso 1 1 d R . .
C9C C 0.2442(5) 0.4402(4) 0.3194(5) 0.061(3) Uani 1 1 d . . .
H9CA H 0.2902 0.4075 0.3113 0.073 Uiso 1 1 calc R . .
H9CB H 0.1935 0.4123 0.3185 0.073 Uiso 1 1 calc R . .
C10C C 0.2534(5) 0.4769(5) 0.4056(5) 0.063(3) Uani 1 1 d . . .
H10C H 0.3088 0.4963 0.4123 0.076 Uiso 1 1 calc R . .
H10D H 0.2137 0.5156 0.4109 0.076 Uiso 1 1 calc R . .
C11C C 0.2366(5) 0.4183(5) 0.4716(5) 0.069(3) Uani 1 1 d . . .
H11C H 0.1797 0.4020 0.4671 0.083 Uiso 1 1 calc R . .
H11D H 0.2728 0.3777 0.4621 0.083 Uiso 1 1 calc R . .
C12C C 0.2524(5) 0.4489(5) 0.5592(5) 0.083(3) Uani 1 1 d . . .
H12C H 0.2356 0.4137 0.5990 0.125 Uiso 1 1 d R . .
H12D H 0.2203 0.4916 0.5666 0.125 Uiso 1 1 d R . .
H12E H 0.3101 0.4596 0.5670 0.125 Uiso 1 1 d R . .
C13C C 0.3172(5) 0.5395(4) 0.2468(5) 0.062(3) Uani 1 1 d . . .
H13A H 0.3193 0.5676 0.2973 0.075 Uiso 1 1 calc R . .
H13B H 0.3114 0.5725 0.2008 0.075 Uiso 1 1 calc R . .
C14C C 0.3989(5) 0.4997(5) 0.2377(5) 0.074(3) Uani 1 1 d . . .
H14A H 0.4030 0.4627 0.2795 0.089 Uiso 1 1 calc R . .
H14B H 0.4014 0.4772 0.1837 0.089 Uiso 1 1 calc R . .
C15C C 0.4698(5) 0.5519(5) 0.2475(6) 0.086(3) Uani 1 1 d . . .
H15A H 0.4601 0.5922 0.2109 0.104 Uiso 1 1 calc R . .
H15B H 0.4698 0.5698 0.3038 0.104 Uiso 1 1 calc R . .
C16C C 0.5539(5) 0.5218(5) 0.2294(6) 0.107(4) Uani 1 1 d . . .
H16C H 0.5955 0.5562 0.2445 0.161 Uiso 1 1 d R . .
H16D H 0.5572 0.5122 0.1711 0.161 Uiso 1 1 d R . .
H16E H 0.5628 0.4784 0.2597 0.161 Uiso 1 1 d R . .
N1D N 0.7633(4) 0.4932(4) 0.7671(4) 0.0438(18) Uani 1 1 d . . .
C1D C 0.7109(5) 0.5311(5) 0.8305(5) 0.064(3) Uani 1 1 d . . .
H1DA H 0.6835 0.4949 0.8636 0.077 Uiso 1 1 calc R . .
H1DB H 0.6680 0.5571 0.8011 0.077 Uiso 1 1 calc R . .
C2D C 0.7529(5) 0.5829(5) 0.8896(5) 0.063(3) Uani 1 1 d . . .
H2DA H 0.7860 0.6167 0.8583 0.076 Uiso 1 1 calc R . .
H2DB H 0.7897 0.5569 0.9265 0.076 Uiso 1 1 calc R . .
C3D C 0.6881(5) 0.6238(5) 0.9409(5) 0.073(3) Uani 1 1 d . . .
H3DA H 0.6587 0.6569 0.9052 0.088 Uiso 1 1 calc R . .
H3DB H 0.6479 0.5900 0.9626 0.088 Uiso 1 1 calc R . .
C4D C 0.7257(7) 0.6637(5) 1.0105(6) 0.114(4) Uani 1 1 d . . .
H4DA H 0.6837 0.6839 1.0453 0.171 Uiso 1 1 d R . .
H4DB H 0.7591 0.7012 0.9876 0.171 Uiso 1 1 d R . .
H4DC H 0.7600 0.6322 1.0426 0.171 Uiso 1 1 d R . .
C5D C 0.8057(5) 0.5432(4) 0.7112(5) 0.052(2) Uani 1 1 d . . .
H5DA H 0.8306 0.5159 0.6666 0.062 Uiso 1 1 calc R . .
H5DB H 0.8504 0.5660 0.7417 0.062 Uiso 1 1 calc R . .
C6D C 0.7508(4) 0.6019(4) 0.6730(5) 0.056(2) Uani 1 1 d . . .
H6DA H 0.7057 0.5805 0.6416 0.068 Uiso 1 1 calc R . .
H6DB H 0.7272 0.6315 0.7162 0.068 Uiso 1 1 calc R . .
C7D C 0.8044(5) 0.6462(5) 0.6170(5) 0.072(3) Uani 1 1 d . . .
H7DA H 0.8265 0.6168 0.5728 0.087 Uiso 1 1 calc R . .
H7DB H 0.8505 0.6661 0.6481 0.087 Uiso 1 1 calc R . .
C8D C 0.7518(5) 0.7063(5) 0.5808(6) 0.107(4) Uani 1 1 d . . .
H8DA H 0.7875 0.7386 0.5515 0.161 Uiso 1 1 d R . .
H8DB H 0.7239 0.7315 0.6243 0.161 Uiso 1 1 d R . .
H8DC H 0.7115 0.6868 0.5431 0.161 Uiso 1 1 d R . .
C9D C 0.7097(5) 0.4450(4) 0.7169(5) 0.056(3) Uani 1 1 d . . .
H9DA H 0.7424 0.4261 0.6716 0.067 Uiso 1 1 calc R . .
H9DB H 0.6653 0.4733 0.6928 0.067 Uiso 1 1 calc R . .
C10D C 0.6705(5) 0.3813(5) 0.7639(5) 0.067(3) Uani 1 1 d . . .
H10E H 0.7136 0.3516 0.7879 0.081 Uiso 1 1 calc R . .
H10F H 0.6354 0.3987 0.8082 0.081 Uiso 1 1 calc R . .
C11D C 0.6205(5) 0.3392(5) 0.7040(5) 0.077(3) Uani 1 1 d . . .
H11E H 0.6553 0.3233 0.6587 0.092 Uiso 1 1 calc R . .
H11F H 0.5765 0.3686 0.6813 0.092 Uiso 1 1 calc R . .
C12D C 0.5837(5) 0.2747(5) 0.7486(6) 0.102(4) Uani 1 1 d . . .
H12F H 0.5572 0.2433 0.7096 0.153 Uiso 1 1 d R . .
H12G H 0.5436 0.2913 0.7880 0.153 Uiso 1 1 d R . .
H12H H 0.6270 0.2493 0.7770 0.153 Uiso 1 1 d R . .
C13D C 0.8268(5) 0.4488(4) 0.8123(5) 0.053(2) Uani 1 1 d . . .
H13C H 0.8599 0.4808 0.8462 0.064 Uiso 1 1 calc R . .
H13D H 0.7974 0.4172 0.8498 0.064 Uiso 1 1 calc R . .
C14D C 0.8833(5) 0.4053(4) 0.7640(5) 0.054(2) Uani 1 1 d . . .
H14C H 0.9144 0.4356 0.7265 0.065 Uiso 1 1 calc R . .
H14D H 0.8519 0.3714 0.7310 0.065 Uiso 1 1 calc R . .
C15D C 0.9421(5) 0.3658(5) 0.8192(5) 0.077(3) Uani 1 1 d . . .
H15C H 0.9712 0.3997 0.8542 0.093 Uiso 1 1 calc R . .
H15D H 0.9110 0.3339 0.8548 0.093 Uiso 1 1 calc R . .
C16D C 1.0026(5) 0.3243(5) 0.7717(6) 0.106(4) Uani 1 1 d . . .
H16F H 1.0356 0.2951 0.8078 0.159 Uiso 1 1 d R . .
H16G H 1.0378 0.3566 0.7419 0.159 Uiso 1 1 d R . .
H16H H 0.9732 0.2944 0.7332 0.159 Uiso 1 1 d R . .
S1 S 0.73385(13) 0.24184(16) 0.24735(14) 0.0484(6) Uani 1 1 d . . .
O1 O 0.7050(3) 0.1852(3) 0.3046(3) 0.0702(19) Uani 1 1 d . . .
O2 O 0.7784(3) 0.2100(3) 0.1784(3) 0.0610(18) Uani 1 1 d . . .
O3 O 0.6614(3) 0.2821(3) 0.2165(3) 0.0605(17) Uani 1 1 d . . .
O4 O 0.7909(3) 0.2897(3) 0.2918(3) 0.0723(19) Uani 1 1 d . . .
O1S O 0.8222(4) 0.2327(3) 0.7215(4) 0.104(2) Uani 1 1 d . . .
H1SA H 0.7898 0.2106 0.6848 0.155 Uiso 1 1 d R . .
H1SB H 0.8022 0.2182 0.7700 0.155 Uiso 1 1 d R . .
O2S O 0.2041(3) 0.2549(3) 0.1709(4) 0.097(2) Uani 1 1 d . . .
H2SA H 0.2534 0.2669 0.1919 0.146 Uiso 1 1 d R . .
H2SB H 0.1681 0.2775 0.2033 0.146 Uiso 1 1 d R . .
C1S C 0.2508(16) 0.1360(11) 0.6478(15) 0.231(10) Uani 0.50 1 d PDU A 1
H1SC H 0.2031 0.1549 0.6197 0.346 Uiso 0.50 1 calc PR A 1
H1SD H 0.2365 0.0916 0.6740 0.346 Uiso 0.50 1 calc PR A 1
H1SE H 0.2944 0.1280 0.6086 0.346 Uiso 0.50 1 calc PR A 1
C2S C 0.280(2) 0.1883(11) 0.7123(10) 0.267(10) Uani 0.50 1 d PDU A 1
H2SC H 0.2322 0.2051 0.7435 0.320 Uiso 0.50 1 calc PR A 1
H2SD H 0.3168 0.1643 0.7506 0.320 Uiso 0.50 1 calc PR A 1
O3S O 0.3213(12) 0.2480(10) 0.6768(11) 0.256(8) Uani 0.50 1 d PDU A 1
C4S C 0.3041(15) 0.2991(11) 0.7396(14) 0.220(9) Uani 0.50 1 d PDU A 1
H4SA H 0.3108 0.2768 0.7935 0.263 Uiso 0.50 1 calc PR A 1
H4SB H 0.2470 0.3147 0.7346 0.263 Uiso 0.50 1 calc PR A 1
C5S C 0.3602(14) 0.3629(10) 0.7343(13) 0.183(8) Uani 0.50 1 d PDU A 1
H5SA H 0.3405 0.3996 0.7709 0.274 Uiso 0.50 1 calc PR A 1
H5SB H 0.3604 0.3806 0.6785 0.274 Uiso 0.50 1 calc PR A 1
H5SC H 0.4154 0.3494 0.7501 0.274 Uiso 0.50 1 calc PR A 1

loop_
_atom_site_aniso_label
_atom_site_aniso_U_11
_atom_site_aniso_U_22
_atom_site_aniso_U_33
_atom_site_aniso_U_23
_atom_site_aniso_U_13
_atom_site_aniso_U_12
N1A 0.054(5) 0.088(7) 0.081(7) -0.019(6) 0.003(5) -0.030(5)
C2A 0.110(9) 0.120(10) 0.104(9) -0.055(8) -0.002(7) -0.047(8)
C3A 0.083(7) 0.077(8) 0.062(7) -0.015(7) -0.006(6) -0.003(6)
C4A 0.123(10) 0.074(9) 0.096(10) -0.022(8) 0.001(8) -0.042(7)
N5A 0.092(7) 0.101(8) 0.061(6) 0.002(6) 0.006(5) -0.027(6)
C6A 0.071(8) 0.082(9) 0.109(11) 0.033(8) -0.015(8) -0.022(7)
O7A 0.086(5) 0.092(6) 0.096(6) 0.012(4) -0.011(4) -0.026(4)
C8A 0.058(7) 0.048(7) 0.051(7) 0.010(5) 0.001(6) -0.009(5)
C9A 0.056(7) 0.048(7) 0.080(8) 0.016(6) 0.000(6) -0.006(5)
C10A 0.057(8) 0.069(9) 0.121(11) 0.033(8) 0.007(8) 0.007(6)
C11A 0.085(9) 0.077(9) 0.085(9) 0.034(7) 0.024(7) -0.005(7)
C12A 0.084(9) 0.073(8) 0.073(8) 0.008(6) 0.004(7) 0.001(7)
C13A 0.068(8) 0.064(7) 0.045(7) 0.019(6) 0.002(6) 0.015(6)
C14A 0.077(8) 0.035(6) 0.083(9) 0.011(6) 0.013(7) -0.011(5)
O15A 0.124(6) 0.062(5) 0.039(4) 0.008(4) -0.010(4) -0.004(4)
N16A 0.061(6) 0.074(6) 0.055(5) 0.008(5) -0.013(4) -0.007(5)
C17A 0.088(8) 0.055(7) 0.063(7) 0.011(5) -0.013(6) -0.019(6)
C18A 0.094(8) 0.094(10) 0.048(7) 0.000(6) -0.021(6) -0.005(7)
N19A 0.051(5) 0.089(7) 0.082(7) 0.056(6) -0.012(4) 0.008(5)
C20A 0.082(8) 0.112(10) 0.103(9) 0.034(7) 0.017(6) 0.053(7)
C21A 0.076(7) 0.065(8) 0.063(7) 0.018(6) -0.004(6) -0.013(6)
C22A 0.070(7) 0.111(11) 0.098(10) 0.042(8) 0.018(7) 0.027(7)
N23A 0.074(6) 0.052(6) 0.070(6) 0.008(5) -0.011(5) 0.007(5)
C24A 0.062(7) 0.047(7) 0.088(9) -0.023(7) 0.007(7) 0.010(6)
O25A 0.072(5) 0.081(5) 0.099(6) 0.016(4) -0.014(4) 0.014(4)
C26A 0.050(6) 0.072(8) 0.043(6) 0.008(5) 0.006(5) 0.013(6)
C27A 0.044(6) 0.060(7) 0.073(8) -0.019(6) 0.005(5) 0.011(5)
C28A 0.072(8) 0.049(7) 0.101(9) -0.032(7) -0.016(7) 0.013(6)
C29A 0.129(11) 0.070(9) 0.049(8) -0.010(6) 0.007(7) -0.010(7)
C30A 0.069(8) 0.081(8) 0.065(8) -0.011(6) 0.002(7) 0.013(7)
C31A 0.077(8) 0.050(7) 0.037(6) -0.010(5) -0.013(6) 0.013(6)
C32A 0.090(9) 0.065(8) 0.048(7) -0.007(6) 0.005(7) 0.014(6)
O33A 0.109(5) 0.088(5) 0.058(5) -0.014(4) -0.009(4) 0.015(4)
N34A 0.059(5) 0.061(6) 0.067(6) -0.007(5) -0.025(4) -0.003(5)
C35A 0.074(8) 0.065(8) 0.101(9) 0.002(6) -0.036(6) 0.008(6)
C36A 0.094(9) 0.131(12) 0.073(8) 0.015(8) -0.039(7) 0.022(8)
N1B 0.061(6) 0.073(6) 0.053(5) 0.007(5) 0.008(4) -0.018(5)
C2B 0.106(9) 0.094(9) 0.100(9) 0.024(7) -0.017(6) -0.064(7)
C3B 0.067(7) 0.089(9) 0.061(7) 0.007(6) -0.002(5) -0.038(7)
C4B 0.081(8) 0.043(7) 0.119(9) 0.001(6) 0.029(7) -0.002(6)
N5B 0.055(5) 0.060(6) 0.077(6) 0.012(5) 0.009(4) -0.012(4)
C6B 0.141(12) 0.062(8) 0.051(8) 0.021(6) 0.002(8) 0.038(8)
O7B 0.105(6) 0.095(6) 0.097(6) 0.027(5) 0.023(4) 0.012(5)
C8B 0.047(6) 0.067(8) 0.060(8) 0.003(6) 0.001(6) 0.014(6)
C9B 0.062(7) 0.038(6) 0.060(7) 0.000(5) -0.017(6) 0.013(5)
C10B 0.080(8) 0.054(7) 0.065(7) -0.005(6) 0.002(6) 0.014(6)
C11B 0.055(7) 0.078(8) 0.092(9) -0.011(7) -0.011(6) 0.000(6)
C12B 0.051(6) 0.080(8) 0.073(8) 0.008(7) 0.006(6) -0.011(5)
C13B 0.050(6) 0.046(6) 0.052(7) 0.006(5) 0.001(5) 0.006(5)
C14B 0.053(7) 0.058(7) 0.079(8) -0.016(6) -0.006(6) 0.003(6)
O15B 0.051(4) 0.083(5) 0.086(5) 0.010(4) 0.006(4) -0.003(4)
N16B 0.056(5) 0.040(5) 0.069(6) 0.003(4) 0.002(4) 0.001(4)
C17B 0.062(6) 0.057(7) 0.060(7) 0.009(6) -0.007(5) 0.006(5)
C18B 0.047(6) 0.075(8) 0.090(8) 0.002(7) 0.008(5) -0.008(6)
N19B 0.053(5) 0.045(5) 0.082(6) 0.005(5) 0.006(4) 0.001(4)
C20B 0.070(7) 0.081(9) 0.135(10) -0.020(8) 0.013(7) 0.016(6)
C21B 0.034(6) 0.057(7) 0.101(8) -0.005(6) -0.003(5) 0.009(5)
C22B 0.068(7) 0.068(8) 0.102(8) -0.017(7) -0.008(6) 0.028(6)
N23B 0.062(5) 0.057(6) 0.085(6) -0.012(5) 0.007(5) 0.009(5)
C24B 0.085(9) 0.063(8) 0.050(7) 0.004(6) -0.024(6) -0.034(7)
O25B 0.085(5) 0.088(6) 0.072(5) -0.026(4) 0.012(4) -0.018(4)
C26B 0.063(7) 0.043(6) 0.062(7) 0.000(6) -0.014(6) -0.026(5)
C27B 0.067(7) 0.040(6) 0.050(7) -0.006(5) 0.007(5) -0.027(5)
C28B 0.100(9) 0.083(9) 0.051(7) -0.003(6) -0.015(7) -0.038(7)
C29B 0.047(7) 0.073(9) 0.182(14) 0.032(9) -0.066(8) -0.016(6)
C30B 0.121(11) 0.081(9) 0.045(7) -0.008(7) -0.003(7) -0.022(7)
C31B 0.041(6) 0.048(6) 0.067(8) -0.010(6) -0.004(5) -0.008(5)
C32B 0.057(7) 0.059(7) 0.070(8) -0.016(6) -0.011(6) -0.022(6)
O33B 0.035(4) 0.062(5) 0.117(6) -0.016(4) 0.006(4) -0.011(3)
N34B 0.051(5) 0.055(5) 0.055(5) -0.008(4) 0.015(4) 0.001(4)
C35B 0.057(6) 0.039(6) 0.085(8) 0.000(6) -0.014(5) -0.008(5)
C36B 0.055(7) 0.099(9) 0.062(7) -0.022(7) -0.002(5) -0.017(7)
N1C 0.063(5) 0.048(5) 0.060(5) -0.007(5) -0.005(4) -0.002(4)
C1C 0.082(7) 0.053(7) 0.063(7) -0.011(6) 0.006(6) 0.005(5)
C2C 0.113(9) 0.073(8) 0.052(7) -0.005(6) -0.004(6) 0.007(6)
C3C 0.228(15) 0.218(16) 0.035(8) -0.003(9) -0.008(9) 0.175(13)
C4C 0.229(17) 0.142(14) 0.145(14) -0.029(12) 0.010(12) 0.024(12)
C5C 0.065(7) 0.056(7) 0.065(7) -0.006(5) -0.003(5) 0.018(6)
C6C 0.068(7) 0.065(7) 0.070(7) 0.001(6) -0.014(5) 0.010(6)
C7C 0.054(7) 0.092(9) 0.120(9) 0.010(7) -0.011(6) 0.013(7)
C8C 0.062(7) 0.100(9) 0.161(11) -0.034(8) -0.001(7) -0.002(7)
C9C 0.086(7) 0.051(7) 0.046(6) -0.003(5) -0.019(5) 0.003(5)
C10C 0.064(6) 0.054(7) 0.072(7) 0.001(6) -0.018(5) 0.006(5)
C11C 0.070(7) 0.057(7) 0.081(7) 0.024(6) -0.002(5) -0.011(5)
C12C 0.120(9) 0.077(8) 0.052(7) -0.003(6) -0.011(6) 0.009(7)
C13C 0.040(6) 0.040(6) 0.106(8) -0.002(5) 0.007(5) -0.010(5)
C14C 0.078(8) 0.077(8) 0.068(7) -0.012(6) -0.003(6) 0.001(7)
C15C 0.069(7) 0.086(9) 0.104(8) -0.052(7) -0.026(6) -0.010(7)
C16C 0.059(7) 0.070(8) 0.192(12) -0.036(8) 0.015(7) -0.001(6)
N1D 0.038(4) 0.051(5) 0.041(5) -0.003(4) -0.005(4) 0.006(4)
C1D 0.058(6) 0.058(7) 0.077(7) 0.007(6) -0.001(6) 0.006(5)
C2D 0.072(7) 0.059(7) 0.058(6) 0.004(5) -0.018(5) -0.019(6)
C3D 0.085(8) 0.070(8) 0.065(7) -0.030(6) 0.002(6) -0.006(6)
C4D 0.196(12) 0.070(9) 0.076(8) -0.013(7) -0.018(8) 0.027(8)
C5D 0.060(6) 0.036(6) 0.059(6) 0.012(5) -0.015(5) -0.011(5)
C6D 0.048(6) 0.067(7) 0.054(6) 0.013(5) 0.002(4) -0.002(5)
C7D 0.074(7) 0.062(7) 0.081(7) 0.031(6) -0.003(6) 0.008(6)
C8D 0.097(8) 0.091(9) 0.135(10) 0.069(8) 0.008(7) 0.004(7)
C9D 0.056(6) 0.046(6) 0.066(7) 0.006(5) 0.000(5) -0.008(5)
C10D 0.058(6) 0.074(8) 0.070(7) -0.018(6) -0.013(5) -0.014(6)
C11D 0.066(7) 0.083(8) 0.080(8) -0.012(6) -0.007(6) -0.021(6)
C12D 0.096(8) 0.074(8) 0.136(10) 0.004(7) -0.019(7) -0.034(7)
C13D 0.051(6) 0.041(6) 0.066(6) 0.009(5) -0.022(5) -0.015(5)
C14D 0.061(6) 0.048(6) 0.055(6) -0.004(5) 0.017(5) 0.019(5)
C15D 0.092(8) 0.058(7) 0.081(8) -0.010(6) -0.013(6) 0.023(6)
C16D 0.072(8) 0.132(11) 0.114(9) 0.000(8) 0.005(7) 0.047(7)
S1 0.0449(14) 0.0516(16) 0.0486(15) -0.0001(14) -0.0032(12) -0.0003(14)
O1 0.097(5) 0.059(4) 0.055(4) 0.021(4) -0.014(3) -0.036(4)
O2 0.064(4) 0.063(5) 0.056(4) -0.015(3) -0.001(3) 0.021(3)
O3 0.046(4) 0.077(5) 0.058(4) 0.012(3) 0.000(3) 0.031(3)
O4 0.054(4) 0.066(4) 0.097(5) -0.045(4) -0.002(3) -0.031(3)
O1S 0.124(6) 0.092(6) 0.095(5) -0.021(5) -0.019(4) -0.028(5)
O2S 0.075(4) 0.092(5) 0.125(6) -0.031(5) 0.009(4) -0.001(4)
C1S 0.212(13) 0.260(12) 0.221(13) 0.014(9) 0.018(9) -0.004(9)
C2S 0.269(14) 0.249(10) 0.282(14) -0.017(8) 0.005(9) 0.001(10)
O3S 0.269(12) 0.244(10) 0.256(12) -0.006(7) -0.021(9) 0.011(8)
C4S 0.208(13) 0.239(10) 0.212(13) 0.020(9) 0.014(10) -0.014(8)
C5S 0.180(12) 0.210(10) 0.158(12) 0.051(8) -0.014(9) 0.014(8)

loop_
_atom_type_symbol
_atom_type_description
_atom_type_scat_dispersion_real
_atom_type_scat_dispersion_imag
_atom_type_scat_source
C C 0.0033 0.0016 'International Tables Vol C Tables 4.2.6.8 and 6.1.1.4'
H H 0.0000 0.0000 'International Tables Vol C Tables 4.2.6.8 and 6.1.1.4'
N N 0.0061 0.0033 'International Tables Vol C Tables 4.2.6.8 and 6.1.1.4'
O O 0.0106 0.0060 'International Tables Vol C Tables 4.2.6.8 and 6.1.1.4'
S S 0.1246 0.1234 'International Tables Vol C Tables 4.2.6.8 and 6.1.1.4'

loop_
_geom_angle_atom_site_label_1
_geom_angle_atom_site_label_2
_geom_angle_atom_site_label_3
_geom_angle
_geom_angle_site_symmetry_1
_geom_angle_site_symmetry_3
_geom_angle_publ_flag
C36A N1A C2A 110.1(8) . . ?
C36A N1A C3A 111.8(8) . . ?
C2A N1A C3A 110.6(8) . . ?
N1A C3A C4A 110.0(8) . . ?
N5A C4A C3A 110.1(9) . . ?
C6A N5A C4A 122.4(10) . . ?
O7A C6A N5A 125.4(12) . . ?
O7A C6A C8A 120.3(11) . . ?
N5A C6A C8A 114.4(10) . . ?
C9A C8A C10A 123.2(10) . . ?
C9A C8A C6A 118.8(10) . . ?
C10A C8A C6A 117.9(10) . . ?
C8A C9A C13A 118.1(9) . . ?
C8A C10A C11A 116.1(10) . . ?
C12A C11A C10A 122.4(10) . . ?
C11A C12A C13A 118.2(11) . . ?
C12A C13A C9A 121.6(10) . . ?
C12A C13A C14A 117.1(10) . . ?
C9A C13A C14A 121.2(9) . . ?
O15A C14A N16A 124.5(10) . . ?
O15A C14A C13A 121.5(9) . . ?
N16A C14A C13A 114.0(10) . . ?
C14A N16A C17A 122.4(8) . . ?
N16A C17A C18A 114.4(7) . . ?
N19A C18A C17A 114.2(7) . . ?
C18A N19A C21A 111.8(8) . . ?
C18A N19A C20A 111.9(8) . . ?
C21A N19A C20A 107.0(8) . . ?
N19A C21A C22A 111.2(8) . . ?
N23A C22A C21A 114.2(8) . . ?
C24A N23A C22A 124.7(8) . . ?
O25A C24A N23A 120.3(10) . . ?
O25A C24A C26A 124.2(10) . . ?
N23A C24A C26A 115.5(9) . . ?
C27A C26A C28A 117.3(9) . . ?
C27A C26A C24A 123.3(9) . . ?
C28A C26A C24A 119.2(9) . . ?
C26A C27A C31A 124.3(9) . . ?
C26A C28A C29A 118.1(9) . . ?
C30A C29A C28A 124.8(11) . . ?
C29A C30A C31A 117.1(10) . . ?
C27A C31A C30A 118.4(9) . . ?
C27A C31A C32A 120.7(10) . . ?
C30A C31A C32A 120.8(10) . . ?
O33A C32A N34A 118.3(10) . . ?
O33A C32A C31A 124.6(10) . . ?
N34A C32A C31A 117.1(9) . . ?
C32A N34A C35A 128.6(8) . . ?
C36A C35A N34A 114.7(8) . . ?
C35A C36A N1A 115.0(8) . . ?
C2B N1B C3B 112.5(7) . . ?
C2B N1B C36B 109.4(7) . . ?
C3B N1B C36B 109.7(7) . . ?
N1B C3B C4B 107.9(8) . . ?
N5B C4B C3B 110.2(7) . . ?
C6B N5B C4B 126.5(9) . . ?
O7B C6B N5B 115.7(12) . . ?
O7B C6B C8B 126.3(11) . . ?
N5B C6B C8B 118.0(9) . . ?
C9B C8B C10B 122.2(10) . . ?
C9B C8B C6B 120.3(10) . . ?
C10B C8B C6B 117.3(10) . . ?
C8B C9B C13B 118.7(9) . . ?
C11B C10B C8B 117.2(10) . . ?
C10B C11B C12B 121.4(10) . . ?
C13B C12B C11B 120.9(9) . . ?
C12B C13B C9B 119.5(9) . . ?
C12B C13B C14B 122.1(9) . . ?
C9B C13B C14B 118.5(9) . . ?
O15B C14B N16B 122.6(10) . . ?
O15B C14B C13B 122.7(9) . . ?
N16B C14B C13B 114.5(9) . . ?
C14B N16B C17B 122.9(8) . . ?
N16B C17B C18B 116.4(7) . . ?
C17B C18B N19B 113.7(7) . . ?
C21B N19B C20B 112.6(7) . . ?
C21B N19B C18B 110.9(7) . . ?
C20B N19B C18B 107.6(7) . . ?
N19B C21B C22B 107.7(7) . . ?
N23B C22B C21B 111.3(7) . . ?
C24B N23B C22B 122.6(8) . . ?
O25B C24B N23B 122.3(11) . . ?
O25B C24B C26B 125.5(9) . . ?
N23B C24B C26B 112.2(9) . . ?
C27B C26B C28B 118.0(10) . . ?
C27B C26B C24B 121.6(9) . . ?
C28B C26B C24B 120.2(9) . . ?
C31B C27B C26B 119.2(9) . . ?
C26B C28B C29B 117.9(10) . . ?
C30B C29B C28B 124.1(11) . . ?
C29B C30B C31B 117.6(12) . . ?
C30B C31B C27B 123.1(10) . . ?
C30B C31B C32B 115.3(10) . . ?
C27B C31B C32B 121.6(9) . . ?
O33B C32B N34B 123.1(10) . . ?
O33B C32B C31B 123.3(8) . . ?
N34B C32B C31B 113.6(9) . . ?
C32B N34B C35B 122.2(8) . . ?
N34B C35B C36B 114.6(7) . . ?
N1B C36B C35B 113.8(7) . . ?
C13C N1C C9C 113.0(6) . . ?
C13C N1C C1C 113.3(7) . . ?
C9C N1C C1C 103.8(6) . . ?
C13C N1C C5C 104.4(7) . . ?
C9C N1C C5C 113.2(7) . . ?
C1C N1C C5C 109.4(6) . . ?
C2C C1C N1C 116.6(7) . . ?
C1C C2C C3C 106.6(8) . . ?
C4C C3C C2C 111.5(11) . . ?
N1C C5C C6C 114.5(7) . . ?
C7C C6C C5C 106.3(7) . . ?
C8C C7C C6C 110.3(9) . . ?
N1C C9C C10C 112.6(7) . . ?
C11C C10C C9C 106.5(7) . . ?
C12C C11C C10C 109.8(7) . . ?
N1C C13C C14C 114.8(7) . . ?
C15C C14C C13C 109.3(8) . . ?
C16C C15C C14C 115.0(8) . . ?
C5D N1D C9D 108.8(6) . . ?
C5D N1D C13D 109.3(6) . . ?
C9D N1D C13D 108.9(6) . . ?
C5D N1D C1D 112.4(6) . . ?
C9D N1D C1D 109.2(6) . . ?
C13D N1D C1D 108.2(6) . . ?
N1D C1D C2D 118.5(7) . . ?
C1D C2D C3D 110.6(7) . . ?
C4D C3D C2D 112.4(7) . . ?
N1D C5D C6D 115.6(6) . . ?
C7D C6D C5D 107.6(6) . . ?
C6D C7D C8D 108.4(7) . . ?
N1D C9D C10D 115.9(6) . . ?
C11D C10D C9D 108.1(7) . . ?
C10D C11D C12D 108.9(7) . . ?
C14D C13D N1D 118.4(7) . . ?
C13D C14D C15D 110.8(7) . . ?
C16D C15D C14D 111.8(8) . . ?
O2 S1 O4 108.3(3) . . ?
O2 S1 O3 110.1(3) . . ?
O4 S1 O3 110.3(4) . . ?
O2 S1 O1 110.0(4) . . ?
O4 S1 O1 109.2(3) . . ?
O3 S1 O1 108.9(3) . . ?
O3S C2S C1S 112.2(6) . . ?
C4S O3S C2S 98.4(6) . . ?
O3S C4S C5S 112.0(6) . . ?

loop_
_geom_bond_atom_site_label_1
_geom_bond_atom_site_label_2
_geom_bond_distance
_geom_bond_site_symmetry_2
_geom_bond_publ_flag
N1A C36A 1.454(11) . ?
N1A C2A 1.465(9) . ?
N1A C3A 1.471(10) . ?
C3A C4A 1.604(11) . ?
C4A N5A 1.420(10) . ?
N5A C6A 1.316(11) . ?
C6A O7A 1.259(10) . ?
C6A C8A 1.557(13) . ?
C8A C9A 1.357(10) . ?
C8A C10A 1.382(11) . ?
C9A C13A 1.395(11) . ?
C10A C11A 1.410(12) . ?
C11A C12A 1.370(11) . ?
C12A C13A 1.372(11) . ?
C13A C14A 1.474(11) . ?
C14A O15A 1.250(10) . ?
C14A N16A 1.310(10) . ?
N16A C17A 1.480(9) . ?
C17A C18A 1.501(11) . ?
C18A N19A 1.429(10) . ?
N19A C21A 1.472(9) . ?
N19A C20A 1.513(9) . ?
C21A C22A 1.521(11) . ?
C22A N23A 1.495(10) . ?
N23A C24A 1.331(10) . ?
C24A O25A 1.243(9) . ?
C24A C26A 1.486(12) . ?
C26A C27A 1.356(10) . ?
C26A C28A 1.365(11) . ?
C27A C31A 1.357(10) . ?
C28A C29A 1.370(11) . ?
C29A C30A 1.336(11) . ?
C30A C31A 1.379(11) . ?
C31A C32A 1.442(11) . ?
C32A O33A 1.235(9) . ?
C32A N34A 1.313(10) . ?
N34A C35A 1.481(9) . ?
C35A C36A 1.443(11) . ?
N1B C2B 1.467(9) . ?
N1B C3B 1.484(9) . ?
N1B C36B 1.491(10) . ?
C3B C4B 1.556(10) . ?
C4B N5B 1.493(9) . ?
N5B C6B 1.387(11) . ?
C6B O7B 1.264(10) . ?
C6B C8B 1.457(13) . ?
C8B C9B 1.344(11) . ?
C8B C10B 1.375(11) . ?
C9B C13B 1.355(10) . ?
C10B C11B 1.330(11) . ?
C11B C12B 1.345(11) . ?
C12B C13B 1.341(10) . ?
C13B C14B 1.489(11) . ?
C14B O15B 1.244(9) . ?
C14B N16B 1.362(9) . ?
N16B C17B 1.439(8) . ?
C17B C18B 1.482(10) . ?
C18B N19B 1.494(9) . ?
N19B C21B 1.454(9) . ?
N19B C20B 1.464(9) . ?
C21B C22B 1.539(10) . ?
C22B N23B 1.481(8) . ?
N23B C24B 1.369(9) . ?
C24B O25B 1.221(10) . ?
C24B C26B 1.532(12) . ?
C26B C27B 1.376(10) . ?
C26B C28B 1.386(11) . ?
C27B C31B 1.375(10) . ?
C28B C29B 1.387(12) . ?
C29B C30B 1.306(14) . ?
C30B C31B 1.324(11) . ?
C31B C32B 1.468(11) . ?
C32B O33B 1.222(9) . ?
C32B N34B 1.318(9) . ?
N34B C35B 1.475(9) . ?
C35B C36B 1.529(11) . ?
N1C C13C 1.508(9) . ?
N1C C9C 1.514(9) . ?
N1C C1C 1.526(9) . ?
N1C C5C 1.542(9) . ?
C1C C2C 1.492(10) . ?
C2C C3C 1.583(12) . ?
C3C C4C 1.322(12) . ?
C5C C6C 1.558(10) . ?
C6C C7C 1.517(10) . ?
C7C C8C 1.471(10) . ?
C9C C10C 1.575(9) . ?
C10C C11C 1.570(10) . ?
C11C C12C 1.562(10) . ?
C13C C14C 1.537(10) . ?
C14C C15C 1.528(10) . ?
C15C C16C 1.513(10) . ?
N1D C5D 1.485(9) . ?
N1D C9D 1.503(9) . ?
N1D C13D 1.521(8) . ?
N1D C1D 1.523(9) . ?
C1D C2D 1.534(10) . ?
C2D C3D 1.556(10) . ?
C3D C4D 1.492(10) . ?
C5D C6D 1.555(9) . ?
C6D C7D 1.520(10) . ?
C7D C8D 1.539(10) . ?
C9D C10D 1.565(10) . ?
C10D C11D 1.499(9) . ?
C11D C12D 1.543(11) . ?
C13D C14D 1.467(9) . ?
C14D C15D 1.510(9) . ?
C15D C16D 1.480(10) . ?
S1 O2 1.469(5) . ?
S1 O4 1.485(5) . ?
S1 O3 1.491(5) . ?
S1 O1 1.498(5) . ?
C1S C2S 1.517(4) . ?
C2S O3S 1.440(4) . ?
O3S C4S 1.437(4) . ?
C4S C5S 1.516(4) . ?

loop_
_geom_hbond_atom_site_label_D
_geom_hbond_atom_site_label_H
_geom_hbond_atom_site_label_A
_geom_hbond_distance_DH
_geom_hbond_distance_HA
_geom_hbond_distance_DA
_geom_hbond_angle_DHA
_geom_hbond_site_symmetry_A
N5A H5A O1 0.87 1.99 2.854(10) 175.3 .
N16A H16A O1 0.87 2.04 2.913(8) 175.9 .
N23A H23A O2 0.87 2.08 2.946(9) 170.8 .
N34A H34A O2 0.87 2.12 2.980(8) 172.4 .
N5B H5B O3 0.87 2.03 2.894(9) 173.1 .
N16B H16B O3 0.87 2.00 2.871(8) 173.4 .
N23B H23B O4 0.87 2.08 2.943(9) 175.6 .
N34B H34B O4 0.87 2.06 2.932(8) 174.2 .
O1S H1SA O15A 0.90 1.92 2.822(8) 178.7 .
O1S H1SB O33A 0.90 1.93 2.832(9) 179.5 1_556
O2S H2SA O15B 0.90 1.92 2.823(8) 178.4 .
O2S H2SB O33B 0.90 1.89 2.788(8) 179.6 1_455

loop_
_geom_torsion_atom_site_label_1
_geom_torsion_atom_site_label_2
_geom_torsion_atom_site_label_3
_geom_torsion_atom_site_label_4
_geom_torsion
_geom_torsion_site_symmetry_1
_geom_torsion_site_symmetry_2
_geom_torsion_site_symmetry_3
_geom_torsion_site_symmetry_4
_geom_torsion_publ_flag
C36A N1A C3A C4A -171.4(8) . . . . ?
C2A N1A C3A C4A 65.6(10) . . . . ?
N1A C3A C4A N5A 164.8(7) . . . . ?
C3A C4A N5A C6A 112.8(11) . . . . ?
C4A N5A C6A O7A -4.1(18) . . . . ?
C4A N5A C6A C8A 174.7(9) . . . . ?
O7A C6A C8A C9A 153.0(9) . . . . ?
N5A C6A C8A C9A -25.9(13) . . . . ?
O7A C6A C8A C10A -29.1(14) . . . . ?
N5A C6A C8A C10A 152.1(9) . . . . ?
C10A C8A C9A C13A -5.6(13) . . . . ?
C6A C8A C9A C13A 172.2(8) . . . . ?
C9A C8A C10A C11A 3.3(14) . . . . ?
C6A C8A C10A C11A -174.5(9) . . . . ?
C8A C10A C11A C12A 0.9(15) . . . . ?
C10A C11A C12A C13A -2.4(15) . . . . ?
C11A C12A C13A C9A 0.0(14) . . . . ?
C11A C12A C13A C14A -178.1(9) . . . . ?
C8A C9A C13A C12A 3.9(14) . . . . ?
C8A C9A C13A C14A -178.1(8) . . . . ?
C12A C13A C14A O15A 29.2(14) . . . . ?
C9A C13A C14A O15A -148.8(9) . . . . ?
C12A C13A C14A N16A -149.1(9) . . . . ?
C9A C13A C14A N16A 32.9(13) . . . . ?
O15A C14A N16A C17A 1.0(15) . . . . ?
C13A C14A N16A C17A 179.3(8) . . . . ?
C14A N16A C17A C18A 81.6(11) . . . . ?
N16A C17A C18A N19A 45.7(11) . . . . ?
C17A C18A N19A C21A 65.1(10) . . . . ?
C17A C18A N19A C20A -174.9(7) . . . . ?
C18A N19A C21A C22A -165.8(8) . . . . ?
C20A N19A C21A C22A 71.3(9) . . . . ?
N19A C21A C22A N23A 167.6(7) . . . . ?
C21A C22A N23A C24A 107.3(10) . . . . ?
C22A N23A C24A O25A -2.4(15) . . . . ?
C22A N23A C24A C26A 176.3(8) . . . . ?
O25A C24A C26A C27A 152.7(9) . . . . ?
N23A C24A C26A C27A -26.1(13) . . . . ?
O25A C24A C26A C28A -32.7(14) . . . . ?
N23A C24A C26A C28A 148.5(9) . . . . ?
C28A C26A C27A C31A 1.7(14) . . . . ?
C24A C26A C27A C31A 176.4(9) . . . . ?
C27A C26A C28A C29A -2.5(13) . . . . ?
C24A C26A C28A C29A -177.5(8) . . . . ?
C26A C28A C29A C30A 3.6(15) . . . . ?
C28A C29A C30A C31A -3.3(15) . . . . ?
C26A C27A C31A C30A -1.4(14) . . . . ?
C26A C27A C31A C32A -177.7(9) . . . . ?
C29A C30A C31A C27A 2.1(14) . . . . ?
C29A C30A C31A C32A 178.4(9) . . . . ?
C27A C31A C32A O33A -149.5(10) . . . . ?
C30A C31A C32A O33A 34.3(15) . . . . ?
C27A C31A C32A N34A 32.7(14) . . . . ?
C30A C31A C32A N34A -143.5(9) . . . . ?
O33A C32A N34A C35A 6.3(16) . . . . ?
C31A C32A N34A C35A -175.8(8) . . . . ?
C32A N34A C35A C36A 70.7(13) . . . . ?
N34A C35A C36A N1A 52.7(13) . . . . ?
C2A N1A C36A C35A -172.4(9) . . . . ?
C3A N1A C36A C35A 64.2(11) . . . . ?
C2B N1B C3B C4B -69.4(9) . . . . ?
C36B N1B C3B C4B 168.5(7) . . . . ?
N1B C3B C4B N5B -166.5(7) . . . . ?
C3B C4B N5B C6B -106.2(9) . . . . ?
C4B N5B C6B O7B 6.6(14) . . . . ?
C4B N5B C6B C8B -172.5(8) . . . . ?
O7B C6B C8B C9B -157.1(10) . . . . ?
N5B C6B C8B C9B 21.9(14) . . . . ?
O7B C6B C8B C10B 26.1(15) . . . . ?
N5B C6B C8B C10B -154.9(8) . . . . ?
C10B C8B C9B C13B -0.3(14) . . . . ?
C6B C8B C9B C13B -177.0(8) . . . . ?
C9B C8B C10B C11B 1.8(14) . . . . ?
C6B C8B C10B C11B 178.6(9) . . . . ?
C8B C10B C11B C12B -1.9(15) . . . . ?
C10B C11B C12B C13B 0.4(15) . . . . ?
C11B C12B C13B C9B 1.2(14) . . . . ?
C11B C12B C13B C14B -178.7(9) . . . . ?
C8B C9B C13B C12B -1.2(13) . . . . ?
C8B C9B C13B C14B 178.7(8) . . . . ?
C12B C13B C14B O15B -29.7(14) . . . . ?
C9B C13B C14B O15B 150.4(9) . . . . ?
C12B C13B C14B N16B 145.9(8) . . . . ?
C9B C13B C14B N16B -34.0(12) . . . . ?
O15B C14B N16B C17B -5.0(14) . . . . ?
C13B C14B N16B C17B 179.4(7) . . . . ?
C14B N16B C17B C18B -72.5(10) . . . . ?
N16B C17B C18B N19B -50.8(10) . . . . ?
C17B C18B N19B C21B -63.2(10) . . . . ?
C17B C18B N19B C20B 173.3(7) . . . . ?
C20B N19B C21B C22B -65.2(9) . . . . ?
C18B N19B C21B C22B 174.2(7) . . . . ?
N19B C21B C22B N23B -164.3(7) . . . . ?
C21B C22B N23B C24B -122.1(9) . . . . ?
C22B N23B C24B O25B 3.5(14) . . . . ?
C22B N23B C24B C26B -178.0(7) . . . . ?
O25B C24B C26B C27B -148.1(9) . . . . ?
N23B C24B C26B C27B 33.4(12) . . . . ?
O25B C24B C26B C28B 37.4(14) . . . . ?
N23B C24B C26B C28B -141.0(8) . . . . ?
C28B C26B C27B C31B 0.8(12) . . . . ?
C24B C26B C27B C31B -173.7(8) . . . . ?
C27B C26B C28B C29B 1.4(13) . . . . ?
C24B C26B C28B C29B 176.0(9) . . . . ?
C26B C28B C29B C30B -2.9(16) . . . . ?
C28B C29B C30B C31B 2.0(18) . . . . ?
C29B C30B C31B C27B 0.4(16) . . . . ?
C29B C30B C31B C32B -179.7(9) . . . . ?
C26B C27B C31B C30B -1.8(14) . . . . ?
C26B C27B C31B C32B 178.3(8) . . . . ?
C30B C31B C32B O33B -31.2(14) . . . . ?
C27B C31B C32B O33B 148.7(9) . . . . ?
C30B C31B C32B N34B 147.2(8) . . . . ?
C27B C31B C32B N34B -33.0(12) . . . . ?
O33B C32B N34B C35B -3.4(14) . . . . ?
C31B C32B N34B C35B 178.2(7) . . . . ?
C32B N34B C35B C36B -80.6(10) . . . . ?
C2B N1B C36B C35B 172.2(7) . . . . ?
C3B N1B C36B C35B -63.9(9) . . . . ?
N34B C35B C36B N1B -47.7(9) . . . . ?
C13C N1C C1C C2C -62.6(10) . . . . ?
C9C N1C C1C C2C 174.5(7) . . . . ?
C5C N1C C1C C2C 53.4(10) . . . . ?
N1C C1C C2C C3C 173.7(8) . . . . ?
C1C C2C C3C C4C 169.9(12) . . . . ?
C13C N1C C5C C6C -174.8(7) . . . . ?
C9C N1C C5C C6C -51.5(9) . . . . ?
C1C N1C C5C C6C 63.6(9) . . . . ?
N1C C5C C6C C7C -170.9(7) . . . . ?
C5C C6C C7C C8C -174.9(8) . . . . ?
C13C N1C C9C C10C 57.4(9) . . . . ?
C1C N1C C9C C10C -179.5(7) . . . . ?
C5C N1C C9C C10C -61.0(9) . . . . ?
N1C C9C C10C C11C 168.8(7) . . . . ?
C9C C10C C11C C12C 174.8(7) . . . . ?
C9C N1C C13C C14C 59.2(9) . . . . ?
C1C N1C C13C C14C -58.5(9) . . . . ?
C5C N1C C13C C14C -177.4(7) . . . . ?
N1C C13C C14C C15C -172.4(7) . . . . ?
C13C C14C C15C C16C -172.6(8) . . . . ?
C5D N1D C1D C2D -59.6(9) . . . . ?
C9D N1D C1D C2D 179.5(7) . . . . ?
C13D N1D C1D C2D 61.2(9) . . . . ?
N1D C1D C2D C3D 172.1(7) . . . . ?
C1D C2D C3D C4D 168.4(8) . . . . ?
C9D N1D C5D C6D 72.4(8) . . . . ?
C13D N1D C5D C6D -168.8(7) . . . . ?
C1D N1D C5D C6D -48.7(9) . . . . ?
N1D C5D C6D C7D -178.9(7) . . . . ?
C5D C6D C7D C8D -178.1(7) . . . . ?
C5D N1D C9D C10D 171.0(7) . . . . ?
C13D N1D C9D C10D 51.9(9) . . . . ?
C1D N1D C9D C10D -66.0(8) . . . . ?
N1D C9D C10D C11D -179.2(7) . . . . ?
C9D C10D C11D C12D 178.1(7) . . . . ?
C5D N1D C13D C14D -59.2(9) . . . . ?
C9D N1D C13D C14D 59.6(9) . . . . ?
C1D N1D C13D C14D 178.2(7) . . . . ?
N1D C13D C14D C15D 179.4(7) . . . . ?
C13D C14D C15D C16D -177.1(7) . . . . ?
C1S C2S O3S C4S 153(3) . . . . ?
C2S O3S C4S C5S 163(3) . . . . ?
